data_4312108
loop_
_publ_author_name
'Marisa C. Buzzeo'
'Amber H. Iqbal'
'Charli M. Long'
'David Millar'
'Sonal Patel'
'Matthew A. Pellow'
'Sahar A. Saddoughi'
'Abigail L. Smenton'
'John F. C. Turner'
'Jay D. Wadhawan'
'Richard G. Compton'
'James A. Golen'
'Arnold L. Rheingold'
'Linda H. Doerrer'

_publ_contact_author_address
;                                                                               
Barnard College, Chemistry Department                                           
3009 Broadway                                                                   
New York, NY, 10027                                                             
;
_publ_contact_author_email ' ldoerrer@barnard.edu '
_publ_contact_author_fax ' 212-854-2310 '
_publ_contact_author_name 'Linda H. Doerrer'
_publ_contact_author_phone ' 212-854-2074 '
_publ_section_title
;
 Homoleptic Cobalt and Copper Phenolate A2[M(OAr)4] Compounds: The Effect
 of Phenoxide Fluorination
;
_journal_name_full 'Inorganic Chemistry'
_journal_page_first 7709
_journal_page_last 7725
_journal_paper_doi 10.1021/ic0493954
_journal_volume 43
_journal_year 2004
_chemical_formula_sum 'C62 H82 Cl4 Co2 K2 O18'
_chemical_formula_weight 1453.14
_chemical_name_systematic
; 
 ? 
;
_space_group_IT_number 14
_symmetry_cell_setting monoclinic
_symmetry_space_group_name_Hall '-P 2yn'
_symmetry_space_group_name_H-M 'P 1 21/n 1'
_atom_sites_solution_hydrogens geom
_atom_sites_solution_primary direct
_atom_sites_solution_secondary difmap
_audit_creation_method SHELXL-97
_cell_angle_alpha 90.00
_cell_angle_beta 105.970(6)
_cell_angle_gamma 90.00
_cell_formula_units_Z 2
_cell_length_a 13.487(4)
_cell_length_b 15.672(4)
_cell_length_c 16.844(4)
_cell_measurement_reflns_used 4120
_cell_measurement_temperature 218(2)
_cell_measurement_theta_max 23.22
_cell_measurement_theta_min 2.27
_cell_volume 3422.9(16)
_computing_cell_refinement 'Bruker SMART'
_computing_data_collection 'Bruker SMART'
_computing_data_reduction 'Bruker SAINT'
_computing_molecular_graphics 'Bruker SHELXTL'
_computing_publication_material 'Bruker SHELXTL'
_computing_structure_refinement 'SHELXL-97 (Sheldrick, 1997)'
_computing_structure_solution 'SHELXS-97 (Sheldrick, 1990)'
_diffrn_ambient_temperature 218(2)
_diffrn_measured_fraction_theta_full 0.999
_diffrn_measured_fraction_theta_max 0.999
_diffrn_measurement_device_type 'CCD area detector'
_diffrn_measurement_method 'phi and omega scans'
_diffrn_radiation_monochromator graphite
_diffrn_radiation_source 'fine-focus sealed tube'
_diffrn_radiation_type MoK\a
_diffrn_radiation_wavelength 0.71073
_diffrn_reflns_av_R_equivalents 0.0888
_diffrn_reflns_av_sigmaI/netI 0.1116
_diffrn_reflns_limit_h_max 15
_diffrn_reflns_limit_h_min -14
_diffrn_reflns_limit_k_max 16
_diffrn_reflns_limit_k_min -17
_diffrn_reflns_limit_l_max 19
_diffrn_reflns_limit_l_min -19
_diffrn_reflns_number 18579
_diffrn_reflns_theta_full 24.00
_diffrn_reflns_theta_max 24.00
_diffrn_reflns_theta_min 1.72
_exptl_absorpt_coefficient_mu 0.829
_exptl_absorpt_correction_T_max 1.000
_exptl_absorpt_correction_T_min 0.664
_exptl_absorpt_correction_type multi-scan
_exptl_absorpt_process_details SADABS
_exptl_crystal_colour GREEN
_exptl_crystal_density_diffrn 1.410
_exptl_crystal_density_meas ?
_exptl_crystal_density_method 'not measured'
_exptl_crystal_description CHUNKS
_exptl_crystal_F_000 1516
_exptl_crystal_size_max 0.30
_exptl_crystal_size_mid 0.20
_exptl_crystal_size_min 0.08
_refine_diff_density_max 0.521
_refine_diff_density_min -0.347
_refine_diff_density_rms 0.074
_refine_ls_extinction_method none
_refine_ls_goodness_of_fit_ref 1.104
_refine_ls_hydrogen_treatment mixed
_refine_ls_matrix_type full
_refine_ls_number_parameters 397
_refine_ls_number_reflns 5378
_refine_ls_number_restraints 0
_refine_ls_restrained_S_all 1.104
_refine_ls_R_factor_all 0.1042
_refine_ls_R_factor_gt 0.0680
_refine_ls_shift/su_max 0.000
_refine_ls_shift/su_mean 0.000
_refine_ls_structure_factor_coef Fsqd
_refine_ls_weighting_details 'calc w=1/[\s^2^(Fo^2^)+(0.0487P)^2^+0.7361P] where P=(Fo^2^+2Fc^2^)/3'
_refine_ls_weighting_scheme calc
_refine_ls_wR_factor_gt 0.1509
_refine_ls_wR_factor_ref 0.1664
_reflns_number_gt 3748
_reflns_number_total 5378
_reflns_threshold_expression >2sigma(I)
_cod_data_source_file ic0493954si20040508_091953_10.cif
_cod_data_source_block Compound11
_cod_depositor_comments
;
The following automatic conversions were performed:
'_symmetry_cell_setting' value 'Monoclinic' changed to 'monoclinic'
according to '/home/saulius/struct/CIF-dictionaries/cif_core.dic'
dictionary named 'cif_core.dic' version 2.4.1 from
2010-06-29.

'_exptl_absorpt_correction_type' value 'Multi-scan' changed
to 'multi-scan' according to
'/home/saulius/struct/CIF-dictionaries/cif_core.dic' dictionary named
'cif_core.dic' version 2.4.1 from 2010-06-29.

Automatic conversion script
Id: cif_fix_enum 1527 2010-12-29 10:47:43Z saulius 

The following automatic conversions were performed:

'_exptl_crystal_density_meas' value 'none' was changed to '?' - the
value is perceived as not measured.

Automatic conversion script
Id: cif_fix_values 3008 2015-01-20 13:52:24Z robertas 
;
_cod_original_cell_volume 3422.9(15)
_cod_database_code 4312108

loop_
_symmetry_equiv_pos_as_xyz
'x, y, z'
'-x+1/2, y+1/2, -z+1/2'
'-x, -y, -z'
'x-1/2, -y-1/2, z-1/2'

loop_
_atom_site_label
_atom_site_type_symbol
_atom_site_fract_x
_atom_site_fract_y
_atom_site_fract_z
_atom_site_U_iso_or_equiv
_atom_site_adp_type
_atom_site_occupancy
_atom_site_symmetry_multiplicity
_atom_site_calc_flag
_atom_site_refinement_flags
_atom_site_disorder_assembly
_atom_site_disorder_group
K1 K -0.01151(9) 0.28275(8) 0.34227(7) 0.0401(3) Uani 1 1 d . . .
Co1 Co 0.03455(6) 0.04468(5) 0.08272(4) 0.0347(2) Uani 1 1 d . . .
Cl1 Cl 0.12681(15) 0.52322(12) 0.08324(11) 0.0741(6) Uani 1 1 d . . .
Cl2 Cl 0.31363(18) 0.42512(15) 0.11290(14) 0.1003(7) Uani 1 1 d . . .
O1 O -0.0118(3) -0.0685(2) 0.03759(19) 0.0365(9) Uani 1 1 d . . .
O2 O 0.1719(3) 0.0547(2) 0.1531(2) 0.0439(10) Uani 1 1 d . . .
O3 O -0.0636(3) 0.1141(2) 0.1146(2) 0.0453(10) Uani 1 1 d . . .
O4 O 0.1902(3) 0.2230(3) 0.3642(3) 0.0535(11) Uani 1 1 d . . .
O5 O 0.0872(3) 0.3203(3) 0.2229(2) 0.0483(10) Uani 1 1 d . . .
O6 O -0.1208(3) 0.3700(2) 0.2012(2) 0.0413(9) Uani 1 1 d . . .
O7 O -0.1834(3) 0.3803(2) 0.3445(2) 0.0444(10) Uani 1 1 d . . .
O8 O -0.0944(3) 0.2723(3) 0.4779(2) 0.0520(11) Uani 1 1 d . . .
O9 O 0.1123(3) 0.2327(3) 0.5004(2) 0.0546(11) Uani 1 1 d . . .
C1 C -0.0176(4) -0.1426(4) 0.0759(3) 0.0340(13) Uani 1 1 d . . .
C2 C -0.0563(5) -0.2150(3) 0.0305(3) 0.0413(15) Uani 1 1 d . . .
H2A H -0.0777 -0.2124 -0.0275 0.050 Uiso 1 1 calc R . .
C3 C -0.0635(5) -0.2898(4) 0.0695(4) 0.0534(17) Uani 1 1 d . . .
H3A H -0.0895 -0.3381 0.0375 0.064 Uiso 1 1 calc R . .
C4 C -0.0347(5) -0.2972(4) 0.1525(4) 0.0542(17) Uani 1 1 d . . .
H4A H -0.0400 -0.3497 0.1781 0.065 Uiso 1 1 calc R . .
C5 C 0.0022(5) -0.2264(5) 0.1981(4) 0.0576(18) Uani 1 1 d . . .
H5A H 0.0214 -0.2300 0.2560 0.069 Uiso 1 1 calc R . .
C6 C 0.0118(4) -0.1498(4) 0.1610(3) 0.0429(14) Uani 1 1 d . . .
H6A H 0.0385 -0.1021 0.1938 0.052 Uiso 1 1 calc R . .
C7 C 0.2567(5) 0.0300(3) 0.1354(3) 0.0389(14) Uani 1 1 d . . .
C8 C 0.2576(5) -0.0260(3) 0.0722(3) 0.0441(14) Uani 1 1 d . . .
H8A H 0.1947 -0.0478 0.0394 0.053 Uiso 1 1 calc R . .
C9 C 0.3482(5) -0.0508(4) 0.0558(4) 0.0559(17) Uani 1 1 d . . .
H9A H 0.3465 -0.0893 0.0126 0.067 Uiso 1 1 calc R . .
C10 C 0.4403(5) -0.0195(4) 0.1024(4) 0.0510(16) Uani 1 1 d . . .
H10A H 0.5025 -0.0364 0.0922 0.061 Uiso 1 1 calc R . .
C11 C 0.4401(5) 0.0370(4) 0.1642(3) 0.0499(16) Uani 1 1 d . . .
H11A H 0.5030 0.0594 0.1962 0.060 Uiso 1 1 calc R . .
C12 C 0.3509(4) 0.0615(4) 0.1807(3) 0.0418(14) Uani 1 1 d . . .
H12A H 0.3535 0.1006 0.2235 0.050 Uiso 1 1 calc R . .
C13 C -0.0911(5) 0.1120(3) 0.1837(3) 0.0401(14) Uani 1 1 d . . .
C14 C -0.1849(5) 0.1451(4) 0.1861(4) 0.0528(17) Uani 1 1 d . . .
H14A H -0.2298 0.1679 0.1379 0.063 Uiso 1 1 calc R . .
C15 C -0.2134(6) 0.1448(4) 0.2590(5) 0.063(2) Uani 1 1 d . . .
H15A H -0.2845 0.1616 0.2582 0.076 Uiso 1 1 calc R . .
C16 C -0.1497(7) 0.1115(4) 0.3294(4) 0.067(2) Uani 1 1 d . . .
H16A H -0.1786 0.0968 0.3757 0.080 Uiso 1 1 calc R . .
C17 C -0.0569(6) 0.0788(4) 0.3286(4) 0.0591(19) Uani 1 1 d . . .
H17A H -0.0198 0.0409 0.3742 0.071 Uiso 1 1 calc R . .
C18 C -0.0289(5) 0.0790(4) 0.2555(3) 0.0444(15) Uani 1 1 d . . .
H18A H 0.0354 0.0495 0.2539 0.053 Uiso 1 1 calc R . .
C19 C 0.2387(5) 0.2575(4) 0.3064(5) 0.066(2) Uani 1 1 d . . .
H19A H 0.2987 0.2227 0.3052 0.079 Uiso 1 1 calc R . .
H19B H 0.2625 0.3156 0.3225 0.079 Uiso 1 1 calc R . .
C20 C 0.1639(6) 0.2582(4) 0.2240(4) 0.064(2) Uani 1 1 d . . .
H20A H 0.1992 0.2718 0.1819 0.077 Uiso 1 1 calc R . .
H20B H 0.1320 0.2018 0.2116 0.077 Uiso 1 1 calc R . .
C21 C 0.0136(5) 0.3296(4) 0.1438(3) 0.0495(16) Uani 1 1 d . . .
H21A H -0.0244 0.2762 0.1275 0.059 Uiso 1 1 calc R . .
H21B H 0.0486 0.3444 0.1018 0.059 Uiso 1 1 calc R . .
C22 C -0.0577(5) 0.3986(4) 0.1518(3) 0.0464(16) Uani 1 1 d . . .
H22A H -0.0182 0.4488 0.1773 0.056 Uiso 1 1 calc R . .
H22B H -0.1008 0.4149 0.0970 0.056 Uiso 1 1 calc R . .
C23 C -0.1904(5) 0.4325(4) 0.2118(3) 0.0471(15) Uani 1 1 d . . .
H23A H -0.2372 0.4480 0.1581 0.056 Uiso 1 1 calc R . .
H23B H -0.1527 0.4838 0.2363 0.056 Uiso 1 1 calc R . .
C24 C -0.2498(4) 0.3994(4) 0.2658(3) 0.0492(16) Uani 1 1 d . . .
H24A H -0.3008 0.4419 0.2713 0.059 Uiso 1 1 calc R . .
H24B H -0.2868 0.3477 0.2415 0.059 Uiso 1 1 calc R . .
C25 C -0.2392(4) 0.3490(5) 0.3991(3) 0.0565(18) Uani 1 1 d . . .
H25A H -0.2729 0.2950 0.3782 0.068 Uiso 1 1 calc R . .
H25B H -0.2926 0.3901 0.4026 0.068 Uiso 1 1 calc R . .
C26 C -0.1664(5) 0.3360(4) 0.4820(3) 0.0565(18) Uani 1 1 d . . .
H26A H -0.1302 0.3895 0.5014 0.068 Uiso 1 1 calc R . .
H26B H -0.2046 0.3191 0.5212 0.068 Uiso 1 1 calc R . .
C27 C -0.0258(6) 0.2591(5) 0.5559(4) 0.064(2) Uani 1 1 d . . .
H27A H -0.0634 0.2375 0.5940 0.077 Uiso 1 1 calc R . .
H27B H 0.0069 0.3133 0.5778 0.077 Uiso 1 1 calc R . .
C28 C 0.0541(6) 0.1967(5) 0.5493(4) 0.072(2) Uani 1 1 d . . .
H28A H 0.0988 0.1832 0.6043 0.087 Uiso 1 1 calc R . .
H28B H 0.0214 0.1438 0.5240 0.087 Uiso 1 1 calc R . .
C29 C 0.2017(5) 0.1842(4) 0.5014(4) 0.0647(19) Uani 1 1 d . . .
H29A H 0.1822 0.1259 0.4824 0.078 Uiso 1 1 calc R . .
H29B H 0.2476 0.1815 0.5577 0.078 Uiso 1 1 calc R . .
C30 C 0.2547(5) 0.2268(4) 0.4458(4) 0.0644(19) Uani 1 1 d . . .
H30A H 0.2695 0.2864 0.4625 0.077 Uiso 1 1 calc R . .
H30B H 0.3202 0.1979 0.4491 0.077 Uiso 1 1 calc R . .
C31 C 0.2353(6) 0.4880(5) 0.1557(4) 0.076(2) Uani 1 1 d . . .
H31A H 0.2145 0.4548 0.1978 0.091 Uiso 1 1 calc R . .
H31B H 0.2749 0.5374 0.1829 0.091 Uiso 1 1 calc R . .

loop_
_atom_site_aniso_label
_atom_site_aniso_U_11
_atom_site_aniso_U_22
_atom_site_aniso_U_33
_atom_site_aniso_U_23
_atom_site_aniso_U_13
_atom_site_aniso_U_12
K1 0.0366(8) 0.0497(8) 0.0344(7) 0.0028(5) 0.0105(5) 0.0043(6)
Co1 0.0361(5) 0.0407(5) 0.0279(4) -0.0048(3) 0.0096(3) 0.0013(4)
Cl1 0.0707(13) 0.0725(13) 0.0748(12) 0.0231(9) 0.0124(10) -0.0074(10)
Cl2 0.0983(18) 0.0959(18) 0.1116(17) -0.0192(13) 0.0371(14) 0.0136(13)
O1 0.043(2) 0.036(2) 0.0310(19) -0.0036(16) 0.0112(17) -0.0012(18)
O2 0.038(2) 0.055(3) 0.037(2) -0.0073(18) 0.0076(18) 0.0049(19)
O3 0.052(3) 0.050(3) 0.040(2) 0.0002(17) 0.0226(19) 0.009(2)
O4 0.032(2) 0.060(3) 0.066(3) -0.008(2) 0.008(2) -0.001(2)
O5 0.052(3) 0.051(3) 0.049(2) -0.0112(19) 0.025(2) 0.002(2)
O6 0.046(3) 0.041(2) 0.038(2) 0.0009(17) 0.0130(18) 0.0001(19)
O7 0.028(2) 0.065(3) 0.040(2) -0.0091(19) 0.0089(18) -0.0022(19)
O8 0.059(3) 0.064(3) 0.032(2) -0.0049(19) 0.012(2) -0.006(2)
O9 0.054(3) 0.051(3) 0.050(2) 0.0078(19) 0.000(2) 0.014(2)
C1 0.025(3) 0.044(4) 0.036(3) 0.004(3) 0.014(2) 0.009(3)
C2 0.062(4) 0.039(4) 0.031(3) 0.000(2) 0.027(3) 0.001(3)
C3 0.072(5) 0.041(4) 0.057(4) -0.006(3) 0.034(4) -0.002(3)
C4 0.057(4) 0.050(5) 0.063(4) 0.019(3) 0.029(4) 0.013(3)
C5 0.052(4) 0.077(5) 0.045(4) 0.026(4) 0.016(3) 0.021(4)
C6 0.037(4) 0.051(4) 0.038(3) -0.001(3) 0.005(3) 0.002(3)
C7 0.047(4) 0.033(3) 0.033(3) 0.008(2) 0.005(3) 0.004(3)
C8 0.044(4) 0.035(4) 0.051(4) -0.002(3) 0.010(3) -0.003(3)
C9 0.060(5) 0.047(4) 0.063(4) -0.005(3) 0.021(4) 0.006(3)
C10 0.045(4) 0.044(4) 0.064(4) 0.013(3) 0.015(3) 0.013(3)
C11 0.040(4) 0.059(4) 0.043(3) 0.014(3) -0.002(3) 0.004(3)
C12 0.040(4) 0.051(4) 0.028(3) 0.000(3) -0.002(3) 0.003(3)
C13 0.045(4) 0.034(3) 0.046(3) -0.008(3) 0.019(3) -0.005(3)
C14 0.063(5) 0.043(4) 0.061(4) -0.007(3) 0.031(4) 0.004(3)
C15 0.059(5) 0.049(5) 0.098(6) -0.018(4) 0.051(5) -0.015(4)
C16 0.089(6) 0.059(5) 0.067(5) -0.023(4) 0.046(5) -0.030(4)
C17 0.078(5) 0.062(5) 0.039(3) -0.014(3) 0.019(3) -0.019(4)
C18 0.050(4) 0.044(4) 0.039(3) -0.014(3) 0.012(3) -0.003(3)
C19 0.040(4) 0.061(5) 0.104(6) -0.012(4) 0.034(4) -0.002(3)
C20 0.071(5) 0.050(4) 0.094(6) -0.012(4) 0.059(5) -0.002(4)
C21 0.074(5) 0.042(4) 0.041(3) -0.010(3) 0.030(3) -0.012(3)
C22 0.063(4) 0.047(4) 0.028(3) 0.005(3) 0.012(3) -0.018(3)
C23 0.042(4) 0.044(4) 0.052(4) 0.002(3) 0.005(3) 0.001(3)
C24 0.032(4) 0.060(4) 0.048(4) -0.001(3) 0.000(3) 0.009(3)
C25 0.033(4) 0.095(5) 0.043(3) -0.013(3) 0.014(3) -0.002(3)
C26 0.051(4) 0.080(5) 0.047(4) -0.018(3) 0.028(3) 0.000(4)
C27 0.084(6) 0.072(5) 0.035(4) 0.002(3) 0.015(4) 0.001(4)
C28 0.097(6) 0.071(5) 0.039(4) 0.015(3) 0.003(4) 0.004(5)
C29 0.063(5) 0.051(5) 0.066(4) 0.001(3) -0.006(4) 0.020(4)
C30 0.035(4) 0.059(5) 0.086(5) -0.017(4) -0.006(4) 0.016(3)
C31 0.077(6) 0.075(5) 0.062(4) -0.018(4) -0.004(4) 0.006(4)

loop_
_atom_type_symbol
_atom_type_description
_atom_type_scat_dispersion_real
_atom_type_scat_dispersion_imag
_atom_type_scat_source
C C 0.0033 0.0016 'International Tables Vol C Tables 4.2.6.8 and 6.1.1.4'
H H 0.0000 0.0000 'International Tables Vol C Tables 4.2.6.8 and 6.1.1.4'
O O 0.0106 0.0060 'International Tables Vol C Tables 4.2.6.8 and 6.1.1.4'
K K 0.2009 0.2494 'International Tables Vol C Tables 4.2.6.8 and 6.1.1.4'
Co Co 0.3494 0.9721 'International Tables Vol C Tables 4.2.6.8 and 6.1.1.4'
Cl Cl 0.1484 0.1585 'International Tables Vol C Tables 4.2.6.8 and 6.1.1.4'

loop_
_geom_angle_atom_site_label_1
_geom_angle_atom_site_label_2
_geom_angle_atom_site_label_3
_geom_angle
_geom_angle_site_symmetry_1
_geom_angle_site_symmetry_3
_geom_angle_publ_flag
O5 K1 O7 117.54(12) . . ?
O5 K1 O6 61.49(11) . . ?
O7 K1 O6 59.68(10) . . ?
O5 K1 O4 61.50(12) . . ?
O7 K1 O4 164.23(12) . . ?
O6 K1 O4 122.89(12) . . ?
O5 K1 O8 169.38(12) . . ?
O7 K1 O8 60.17(12) . . ?
O6 K1 O8 119.11(12) . . ?
O4 K1 O8 117.49(13) . . ?
O5 K1 O9 117.72(13) . . ?
O7 K1 O9 114.58(11) . . ?
O6 K1 O9 166.65(12) . . ?
O4 K1 O9 58.99(12) . . ?
O8 K1 O9 58.91(12) . . ?
O5 K1 C16 120.73(14) . . ?
O7 K1 C16 89.40(17) . . ?
O6 K1 C16 100.93(18) . . ?
O4 K1 C16 104.58(18) . . ?
O8 K1 C16 69.89(14) . . ?
O9 K1 C16 90.75(18) . . ?
O5 K1 C17 106.06(13) . . ?
O7 K1 C17 113.53(16) . . ?
O6 K1 C17 112.15(14) . . ?
O4 K1 C17 80.68(16) . . ?
O8 K1 C17 83.75(13) . . ?
O9 K1 C17 81.11(14) . . ?
C16 K1 C17 24.13(17) . . ?
O5 K1 C10 81.06(13) . 2 ?
O7 K1 C10 70.12(14) . 2 ?
O6 K1 C10 79.89(14) . 2 ?
O4 K1 C10 94.57(15) . 2 ?
O8 K1 C10 88.58(13) . 2 ?
O9 K1 C10 86.81(14) . 2 ?
C16 K1 C10 155.99(16) . 2 ?
C17 K1 C10 167.79(16) . 2 ?
O5 K1 C15 108.76(14) . . ?
O7 K1 C15 77.45(14) . . ?
O6 K1 C15 77.78(16) . . ?
O4 K1 C15 118.18(15) . . ?
O8 K1 C15 81.26(14) . . ?
O9 K1 C15 113.71(16) . . ?
C16 K1 C15 23.16(16) . . ?
C17 K1 C15 40.93(18) . . ?
C10 K1 C15 146.80(17) 2 . ?
O5 K1 C18 83.15(12) . . ?
O7 K1 C18 123.14(13) . . ?
O6 K1 C18 97.65(13) . . ?
O4 K1 C18 72.62(13) . . ?
O8 K1 C18 106.90(13) . . ?
O9 K1 C18 95.42(13) . . ?
C16 K1 C18 40.84(15) . . ?
C17 K1 C18 23.30(13) . . ?
C10 K1 C18 163.15(15) 2 . ?
C15 K1 C18 45.88(15) . . ?
O5 K1 C20 22.31(14) . . ?
O7 K1 C20 139.60(15) . . ?
O6 K1 C20 81.41(15) . . ?
O4 K1 C20 42.00(15) . . ?
O8 K1 C20 159.43(16) . . ?
O9 K1 C20 100.85(16) . . ?
C16 K1 C20 109.66(16) . . ?
C17 K1 C20 89.72(16) . . ?
C10 K1 C20 94.24(16) 2 . ?
C15 K1 C20 106.27(16) . . ?
C18 K1 C20 68.93(14) . . ?
O3 Co1 O2 114.12(16) . . ?
O3 Co1 O1 117.00(16) . . ?
O2 Co1 O1 117.76(15) . . ?
O3 Co1 O1 104.80(15) . 3 ?
O2 Co1 O1 117.75(15) . 3 ?
O1 Co1 O1 80.33(15) . 3 ?
C1 O1 Co1 130.6(3) . . ?
C1 O1 Co1 129.5(3) . 3 ?
Co1 O1 Co1 99.67(15) . 3 ?
C7 O2 Co1 126.1(3) . . ?
C13 O3 Co1 128.6(4) . . ?
C30 O4 C19 112.0(5) . . ?
C30 O4 K1 115.6(3) . . ?
C19 O4 K1 113.3(4) . . ?
C20 O5 C21 113.5(4) . . ?
C20 O5 K1 110.0(3) . . ?
C21 O5 K1 110.4(3) . . ?
C23 O6 C22 112.7(4) . . ?
C23 O6 K1 116.7(3) . . ?
C22 O6 K1 113.2(3) . . ?
C24 O7 C25 111.6(4) . . ?
C24 O7 K1 114.8(3) . . ?
C25 O7 K1 114.2(3) . . ?
C27 O8 C26 110.2(4) . . ?
C27 O8 K1 117.7(4) . . ?
C26 O8 K1 115.6(3) . . ?
C28 O9 C29 112.9(5) . . ?
C28 O9 K1 112.5(4) . . ?
C29 O9 K1 115.9(3) . . ?
O1 C1 C6 122.1(5) . . ?
O1 C1 C2 120.4(4) . . ?
C6 C1 C2 117.4(5) . . ?
C3 C2 C1 120.3(5) . . ?
C4 C3 C2 122.5(6) . . ?
C3 C4 C5 118.0(6) . . ?
C4 C5 C6 121.3(6) . . ?
C5 C6 C1 120.4(6) . . ?
O2 C7 C12 119.6(5) . . ?
O2 C7 C8 123.6(5) . . ?
C12 C7 C8 116.8(5) . . ?
C9 C8 C7 121.9(6) . . ?
C10 C9 C8 120.0(6) . . ?
C10 C9 K1 68.9(4) . 2_545 ?
C8 C9 K1 125.3(4) . 2_545 ?
C9 C10 C11 118.6(6) . . ?
C9 C10 K1 88.4(4) . 2_545 ?
C11 C10 K1 117.0(4) . 2_545 ?
C12 C11 C10 121.7(6) . . ?
C11 C12 C7 121.1(5) . . ?
O3 C13 C18 122.5(5) . . ?
O3 C13 C14 120.1(5) . . ?
C18 C13 C14 117.4(5) . . ?
C13 C14 C15 120.4(6) . . ?
C16 C15 C14 120.7(7) . . ?
C16 C15 K1 69.4(4) . . ?
C14 C15 K1 88.7(4) . . ?
C17 C16 C15 120.0(6) . . ?
C17 C16 K1 78.4(4) . . ?
C15 C16 K1 87.4(4) . . ?
C16 C17 C18 119.1(7) . . ?
C16 C17 K1 77.5(4) . . ?
C18 C17 K1 88.2(4) . . ?
C13 C18 C17 122.5(6) . . ?
C13 C18 K1 88.8(3) . . ?
C17 C18 K1 68.5(3) . . ?
O4 C19 C20 108.9(5) . . ?
O5 C20 C19 109.0(5) . . ?
O5 C20 K1 47.7(2) . . ?
C19 C20 K1 81.9(3) . . ?
O5 C21 C22 107.0(4) . . ?
O5 C21 K1 47.2(2) . . ?
C22 C21 K1 80.3(3) . . ?
O6 C22 C21 109.5(4) . . ?
O6 C23 C24 109.4(5) . . ?
O7 C24 C23 110.2(5) . . ?
O7 C25 C26 108.9(5) . . ?
O8 C26 C25 109.8(4) . . ?
O8 C27 C28 109.5(5) . . ?
O9 C28 C27 108.4(5) . . ?
O9 C29 C30 107.9(5) . . ?
O4 C30 C29 108.7(5) . . ?
Cl1 C31 Cl2 112.6(4) . . ?

loop_
_geom_bond_atom_site_label_1
_geom_bond_atom_site_label_2
_geom_bond_distance
_geom_bond_site_symmetry_2
_geom_bond_publ_flag
K1 O5 2.762(4) . ?
K1 O7 2.786(4) . ?
K1 O6 2.786(4) . ?
K1 O4 2.804(4) . ?
K1 O8 2.811(4) . ?
K1 O9 2.838(4) . ?
K1 C16 3.240(6) . ?
K1 C17 3.251(7) . ?
K1 C10 3.302(6) 2 ?
K1 C15 3.458(7) . ?
K1 C18 3.493(5) . ?
K1 C20 3.509(6) . ?
Co1 O3 1.901(3) . ?
Co1 O2 1.911(4) . ?
Co1 O1 1.962(3) . ?
Co1 O1 2.000(3) 3 ?
Cl1 C31 1.718(7) . ?
Cl2 C31 1.739(7) . ?
O1 C1 1.341(6) . ?
O1 Co1 2.000(3) 3 ?
O2 C7 1.318(6) . ?
O3 C13 1.315(6) . ?
O4 C30 1.410(7) . ?
O4 C19 1.421(7) . ?
O5 C20 1.417(7) . ?
O5 C21 1.434(7) . ?
O6 C23 1.401(6) . ?
O6 C22 1.417(6) . ?
O7 C24 1.412(6) . ?
O7 C25 1.425(6) . ?
O8 C27 1.398(7) . ?
O8 C26 1.408(7) . ?
O9 C28 1.402(7) . ?
O9 C29 1.421(7) . ?
C1 C6 1.384(7) . ?
C1 C2 1.389(7) . ?
C2 C3 1.360(7) . ?
C3 C4 1.348(8) . ?
C4 C5 1.364(9) . ?
C5 C6 1.375(8) . ?
C7 C12 1.381(7) . ?
C7 C8 1.383(7) . ?
C8 C9 1.380(8) . ?
C9 C10 1.366(8) . ?
C9 K1 3.539(6) 2_545 ?
C10 C11 1.367(8) . ?
C10 K1 3.302(6) 2_545 ?
C11 C12 1.361(8) . ?
C13 C18 1.370(7) . ?
C13 C14 1.377(8) . ?
C14 C15 1.386(8) . ?
C15 C16 1.361(9) . ?
C16 C17 1.357(10) . ?
C17 C18 1.383(7) . ?
C19 C20 1.474(9) . ?
C21 C22 1.477(8) . ?
C23 C24 1.463(7) . ?
C25 C26 1.483(8) . ?
C27 C28 1.482(9) . ?
C29 C30 1.485(9) . ?
